data_4087837
loop_
_publ_author_name
'Hill, Anthony F.'
'Ward, Jas S.'
'Xiong, Yaoyao'

_publ_section_title
;
 Synthesis of a Stable Methylidyne Complex
;
_journal_issue 20
_journal_name_full Organometallics
_journal_page_first 5057
_journal_paper_doi 10.1021/acs.organomet.5b00635
_journal_volume 34
_journal_year 2015
_chemical_compound_source 'Research School of Chemistry'
_chemical_formula_moiety 'C29 H49 Br1 O2 P2 W1, 0.5(C6 H14)'
_chemical_formula_sum 'C32 H56 Br O2 P2 W'
_chemical_formula_weight 798.50
_space_group_IT_number 14
_space_group_name_Hall '-P 2ybc'
_space_group_name_H-M_alt 'P 1 21/c 1'
_symmetry_cell_setting monoclinic
_symmetry_space_group_name_H-M 'P 1 21/c 1'
_atom_sites_solution_hydrogens difmap
_atom_sites_solution_primary other
_audit_creation_date 14-05-26
_audit_creation_method CRYSTALS_ver_14.40
_cell_angle_alpha 90
_cell_angle_beta 94.9140(4)
_cell_angle_gamma 90
_cell_formula_units_Z 4
_cell_length_a 11.90890(10)
_cell_length_b 14.50190(10)
_cell_length_c 19.51290(10)
_cell_measurement_reflns_used 45934
_cell_measurement_temperature 150
_cell_measurement_theta_max 72
_cell_measurement_theta_min 3
_cell_volume 3357.52(4)
_computing_cell_refinement 'CrysAlis, (Oxford Diffraction, 2002)'
_computing_data_collection 'SuperNova, (Oxford Diffraction, 2010)'
_computing_data_reduction 'CrysAlis, (Oxford Diffraction, 2002)'
_computing_molecular_graphics 'Ortep-3 for windows (Farrugia, 1997)'
_computing_publication_material 'CRYSTALS (Betteridge et al., 2003)'
_computing_structure_refinement 'CRYSTALS (Betteridge et al., 2003)'
_computing_structure_solution 'Superflip (Palatinus & Chapuis, 2007)'
_diffrn_ambient_temperature 150
_diffrn_measured_fraction_theta_full 0.999
_diffrn_measured_fraction_theta_max 0.999
_diffrn_measurement_device Area
_diffrn_measurement_device_type 'Oxford Diffraction SuperNova'
_diffrn_measurement_method \w
_diffrn_radiation_monochromator Mirror
_diffrn_radiation_type 'Cu K\a'
_diffrn_radiation_wavelength 1.54184
_diffrn_reflns_av_R_equivalents 0.035
_diffrn_reflns_limit_h_max 14
_diffrn_reflns_limit_h_min -12
_diffrn_reflns_limit_k_max 17
_diffrn_reflns_limit_k_min -17
_diffrn_reflns_limit_l_max 22
_diffrn_reflns_limit_l_min -24
_diffrn_reflns_number 66122
_diffrn_reflns_theta_full 72.312
_diffrn_reflns_theta_max 72.312
_diffrn_reflns_theta_min 3.725
_diffrn_standards_number 0
_exptl_absorpt_coefficient_mu 8.861
_exptl_absorpt_correction_T_max 0.50
_exptl_absorpt_correction_T_min 0.29
_exptl_absorpt_correction_type multi-scan
_exptl_absorpt_process_details 'CrysAlis, (Oxford Diffraction, 2002)'
_exptl_crystal_colour yellow
_exptl_crystal_density_diffrn 1.580
_exptl_crystal_density_method 'not measured'
_exptl_crystal_description prism
_exptl_crystal_F_000 1612
_exptl_crystal_size_max 0.208
_exptl_crystal_size_mid 0.098
_exptl_crystal_size_min 0.079
_refine_diff_density_max 1.56
_refine_diff_density_min -1.45
_refine_ls_extinction_method None
_refine_ls_goodness_of_fit_ref 0.9524
_refine_ls_hydrogen_treatment noref
_refine_ls_matrix_type full
_refine_ls_number_parameters 343
_refine_ls_number_reflns 6606
_refine_ls_number_restraints 18
_refine_ls_R_factor_all 0.0272
_refine_ls_R_factor_gt 0.0270
_refine_ls_shift/su_max 0.0019604
_refine_ls_shift/su_mean 0.0001098
_refine_ls_structure_factor_coef Fsqd
_refine_ls_weighting_details
;
 Method, part 1, Chebychev polynomial, (Watkin, 1994, Prince, 1982) 
 [weight] = 1.0/[A~0~*T~0~(x)+A~1~*T~1~(x) ... +A~n-1~]*T~n-1~(x)] 
 where A~i~ are the Chebychev coefficients listed below and x= Fcalc/Fmax 
 Method = Robust Weighting (Prince, 1982) 
 W = [weight] * [1-(deltaF/6*sigmaF)^2^]^2^ 
 A~i~ are: 
 0.184E+04 0.281E+04 0.175E+04 718. 125. 
;
_refine_ls_weighting_scheme calc
_refine_ls_wR_factor_all 0.0574
_refine_ls_wR_factor_gt 0.0574
_refine_ls_wR_factor_ref 0.0574
_reflns_limit_h_max 14
_reflns_limit_h_min -14
_reflns_limit_k_max 17
_reflns_limit_k_min 0
_reflns_limit_l_max 24
_reflns_limit_l_min 0
_reflns_number_gt 6543
_reflns_number_total 6633
_reflns_threshold_expression I>2.0\s(I)
_oxford_diffrn_Wilson_B_factor 1.78
_oxford_diffrn_Wilson_scale 0.15
_oxford_refine_ls_r_factor_ref 0.0272
_oxford_refine_ls_scale 2.814(11)
_oxford_reflns_number_all 6606
_oxford_reflns_threshold_expression_ref I>0.0\s(I)
_oxford_structure_analysis_title 'C:\Users\Jas\Desktop\JX048\JX048 At 19:22 on'
_cod_data_source_file om5b00635_si_002.cif
_cod_data_source_block Comp_4
_cod_depositor_comments
;
The following automatic conversions were performed:

data item '_atom_sites_solution_primary' value 'Other' was changed to
'other' in accordance with the
/home/saulius/struct/COD-crude-data/automatic-downloads/DataCite-retrospective/ACS/depositions/lib/dictionaries/cif_core.dic
dictionary named 'cif_core.dic' version 2.4.2 last updated on
2011-04-26.

Automatic conversion script
Id: cif_fix_values 6909 2019-04-08 15:41:33Z antanas 
;
_cod_original_sg_symbol_H-M 'P 21/c '
_cod_original_formula_sum 'C32 H56 Br1 O2 P2 W1'
_cod_database_code 4087837

loop_
_symmetry_equiv_pos_as_xyz
x,y,z
-x,-y,-z
x,-y+1/2,z+1/2
-x,y+1/2,-z+1/2

loop_
_atom_site_label
_atom_site_type_symbol
_atom_site_fract_x
_atom_site_fract_y
_atom_site_fract_z
_atom_site_U_iso_or_equiv
_atom_site_occupancy
_atom_site_adp_type
_atom_site_refinement_flags_adp
Br1 Br 0.11199(3) 0.45975(3) 0.759137(19) 0.0296 1.0000 Uani .
O2 O -0.0928(2) 0.60234(17) 0.63130(15) 0.0357 1.0000 Uani .
O3 O 0.2495(2) 0.5063(2) 0.57995(17) 0.0451 1.0000 Uani .
P1 P -0.12290(6) 0.31360(5) 0.67543(4) 0.0152 1.0000 Uani .
P2 P 0.13312(6) 0.25600(5) 0.65051(4) 0.0155 1.0000 Uani .
W1 W 0.032860(11) 0.409510(9) 0.631127(7) 0.0172 1.0000 Uani .
C1 C -0.0209(3) 0.3901(2) 0.53975(18) 0.0227 1.0000 Uani .
C2 C -0.0492(3) 0.5329(2) 0.63199(17) 0.0238 1.0000 Uani .
C3 C 0.1735(3) 0.4720(2) 0.60024(19) 0.0273 1.0000 Uani .
C4 C -0.0877(2) 0.1926(2) 0.65763(15) 0.0171 1.0000 Uani .
C5 C 0.0345(2) 0.1727(2) 0.68463(16) 0.0179 1.0000 Uani .
C11 C -0.2703(2) 0.3274(2) 0.63671(16) 0.0175 1.0000 Uani .
C12 C -0.2996(3) 0.4290(2) 0.62189(17) 0.0221 1.0000 Uani .
C13 C -0.4240(3) 0.4396(2) 0.59526(18) 0.0257 1.0000 Uani .
C14 C -0.4504(3) 0.3839(3) 0.52999(18) 0.0273 1.0000 Uani .
C15 C -0.4178(3) 0.2831(3) 0.54119(18) 0.0280 1.0000 Uani .
C16 C -0.2949(3) 0.2713(2) 0.57037(17) 0.0237 1.0000 Uani .
C21 C -0.1316(2) 0.3168(2) 0.76980(15) 0.0171 1.0000 Uani .
C22 C -0.1841(3) 0.4078(2) 0.79112(16) 0.0202 1.0000 Uani .
C23 C -0.1786(3) 0.4171(2) 0.86925(17) 0.0268 1.0000 Uani .
C24 C -0.2350(3) 0.3352(3) 0.90118(18) 0.0327 1.0000 Uani .
C25 C -0.1851(3) 0.2443(3) 0.87972(18) 0.0320 1.0000 Uani .
C26 C -0.1893(3) 0.2344(2) 0.80130(17) 0.0225 1.0000 Uani .
C31 C 0.1827(3) 0.1990(2) 0.57349(16) 0.0185 1.0000 Uani .
C32 C 0.0896(3) 0.1492(2) 0.52810(17) 0.0241 1.0000 Uani .
C33 C 0.1405(3) 0.0999(3) 0.46878(18) 0.0288 1.0000 Uani .
C34 C 0.2051(3) 0.1650(3) 0.42562(18) 0.0328 1.0000 Uani .
C35 C 0.2956(3) 0.2168(3) 0.47057(18) 0.0308 1.0000 Uani .
C36 C 0.2454(3) 0.2667(2) 0.52979(18) 0.0259 1.0000 Uani .
C41 C 0.2528(3) 0.2494(2) 0.71760(16) 0.0188 1.0000 Uani .
C42 C 0.3503(3) 0.3156(2) 0.70637(18) 0.0267 1.0000 Uani .
C43 C 0.4361(3) 0.3148(3) 0.7694(2) 0.0354 1.0000 Uani .
C44 C 0.4811(3) 0.2183(3) 0.7853(2) 0.0397 1.0000 Uani .
C45 C 0.3855(3) 0.1500(3) 0.79364(19) 0.0331 1.0000 Uani .
C46 C 0.2976(3) 0.1515(2) 0.73174(18) 0.0248 1.0000 Uani .
C101 C 0.5408(5) 0.0210(4) 0.5270(4) 0.0728 1.0000 Uani U
C102 C 0.4965(7) 0.0118(5) 0.5963(4) 0.0928 1.0000 Uani U
C103 C 0.5948(10) 0.0511(7) 0.6568(6) 0.1436 1.0000 Uani U
H1 H -0.0456 0.3807 0.4946 0.0264 1.0000 Uiso .
H41 H -0.1383 0.1505 0.6780 0.0207 1.0000 Uiso .
H42 H -0.0954 0.1833 0.6091 0.0212 1.0000 Uiso .
H51 H 0.0415 0.1771 0.7334 0.0217 1.0000 Uiso .
H52 H 0.0530 0.1114 0.6708 0.0216 1.0000 Uiso .
H111 H -0.3189 0.3045 0.6703 0.0211 1.0000 Uiso .
H121 H -0.2835 0.4655 0.6628 0.0255 1.0000 Uiso .
H122 H -0.2517 0.4505 0.5876 0.0260 1.0000 Uiso .
H131 H -0.4712 0.4184 0.6300 0.0310 1.0000 Uiso .
H132 H -0.4396 0.5036 0.5863 0.0307 1.0000 Uiso .
H141 H -0.5308 0.3877 0.5160 0.0328 1.0000 Uiso .
H142 H -0.4090 0.4094 0.4943 0.0328 1.0000 Uiso .
H151 H -0.4672 0.2554 0.5726 0.0325 1.0000 Uiso .
H152 H -0.4281 0.2509 0.4980 0.0330 1.0000 Uiso .
H161 H -0.2804 0.2064 0.5800 0.0278 1.0000 Uiso .
H162 H -0.2459 0.2928 0.5366 0.0278 1.0000 Uiso .
H211 H -0.0529 0.3176 0.7886 0.0206 1.0000 Uiso .
H221 H -0.2627 0.4092 0.7732 0.0238 1.0000 Uiso .
H222 H -0.1454 0.4594 0.7723 0.0241 1.0000 Uiso .
H231 H -0.2139 0.4740 0.8816 0.0316 1.0000 Uiso .
H232 H -0.0997 0.4191 0.8867 0.0318 1.0000 Uiso .
H241 H -0.2260 0.3395 0.9503 0.0389 1.0000 Uiso .
H242 H -0.3149 0.3362 0.8861 0.0390 1.0000 Uiso .
H251 H -0.2250 0.1940 0.8983 0.0377 1.0000 Uiso .
H252 H -0.1074 0.2414 0.8977 0.0379 1.0000 Uiso .
H261 H -0.2676 0.2311 0.7824 0.0265 1.0000 Uiso .
H262 H -0.1531 0.1770 0.7902 0.0264 1.0000 Uiso .
H311 H 0.2372 0.1526 0.5915 0.0222 1.0000 Uiso .
H321 H 0.0523 0.1048 0.5558 0.0287 1.0000 Uiso .
H322 H 0.0345 0.1938 0.5092 0.0291 1.0000 Uiso .
H331 H 0.1907 0.0521 0.4866 0.0349 1.0000 Uiso .
H332 H 0.0817 0.0707 0.4397 0.0350 1.0000 Uiso .
H341 H 0.1524 0.2087 0.4036 0.0389 1.0000 Uiso .
H342 H 0.2396 0.1302 0.3904 0.0387 1.0000 Uiso .
H351 H 0.3513 0.1732 0.4896 0.0367 1.0000 Uiso .
H352 H 0.3315 0.2621 0.4433 0.0371 1.0000 Uiso .
H361 H 0.3037 0.2974 0.5582 0.0313 1.0000 Uiso .
H362 H 0.1925 0.3124 0.5109 0.0309 1.0000 Uiso .
H411 H 0.2212 0.2710 0.7587 0.0219 1.0000 Uiso .
H421 H 0.3212 0.3776 0.6990 0.0318 1.0000 Uiso .
H422 H 0.3876 0.2952 0.6663 0.0321 1.0000 Uiso .
H431 H 0.4001 0.3391 0.8079 0.0429 1.0000 Uiso .
H432 H 0.4977 0.3553 0.7610 0.0433 1.0000 Uiso .
H441 H 0.5313 0.2195 0.8275 0.0479 1.0000 Uiso .
H442 H 0.5238 0.1974 0.7477 0.0479 1.0000 Uiso .
H451 H 0.3481 0.1658 0.8336 0.0398 1.0000 Uiso .
H452 H 0.4159 0.0880 0.7983 0.0398 1.0000 Uiso .
H461 H 0.2365 0.1100 0.7405 0.0298 1.0000 Uiso .
H462 H 0.3330 0.1294 0.6919 0.0298 1.0000 Uiso .
H1011 H 0.6131 -0.0114 0.5282 0.0882 1.0000 Uiso .
H1012 H 0.5521 0.0860 0.5161 0.0881 1.0000 Uiso .
H1021 H 0.4776 -0.0506 0.6031 0.1108 1.0000 Uiso .
H1022 H 0.4295 0.0470 0.5975 0.1110 1.0000 Uiso .
H1031 H 0.5721 0.0355 0.7024 0.2212 1.0000 Uiso .
H1032 H 0.6677 0.0222 0.6502 0.2213 1.0000 Uiso .
H1033 H 0.6006 0.1180 0.6522 0.2213 1.0000 Uiso .

loop_
_atom_site_aniso_label
_atom_site_aniso_U_11
_atom_site_aniso_U_22
_atom_site_aniso_U_33
_atom_site_aniso_U_23
_atom_site_aniso_U_13
_atom_site_aniso_U_12
Br1 0.02999(19) 0.02801(19) 0.03017(19) -0.00405(14) -0.00044(14) -0.00057(14)
O2 0.0383(15) 0.0204(13) 0.0485(16) 0.0028(11) 0.0050(12) 0.0078(11)
O3 0.0336(15) 0.0346(15) 0.070(2) 0.0118(14) 0.0230(14) -0.0082(12)
P1 0.0130(3) 0.0159(4) 0.0165(3) 0.0020(3) 0.0008(3) 0.0007(3)
P2 0.0133(3) 0.0161(4) 0.0172(4) 0.0009(3) 0.0015(3) -0.0004(3)
W1 0.01653(8) 0.01499(8) 0.02045(8) 0.00347(5) 0.00345(5) -0.00015(5)
C1 0.0195(15) 0.0186(15) 0.0313(18) 0.0091(13) 0.0092(13) 0.0032(12)
C2 0.0254(17) 0.0202(17) 0.0259(17) 0.0032(13) 0.0021(13) -0.0011(14)
C3 0.0264(18) 0.0197(16) 0.0365(19) 0.0042(14) 0.0064(15) -0.0002(14)
C4 0.0149(14) 0.0168(15) 0.0197(15) 0.0009(12) 0.0015(11) 0.0000(11)
C5 0.0151(14) 0.0169(14) 0.0218(15) 0.0031(12) 0.0013(12) -0.0001(11)
C11 0.0140(14) 0.0200(15) 0.0186(14) 0.0023(12) 0.0011(11) 0.0007(12)
C12 0.0214(16) 0.0214(16) 0.0224(16) 0.0043(13) -0.0038(12) 0.0020(13)
C13 0.0215(16) 0.0263(17) 0.0286(18) 0.0070(14) -0.0028(13) 0.0052(14)
C14 0.0196(16) 0.0350(19) 0.0259(17) 0.0078(15) -0.0066(13) -0.0011(14)
C15 0.0204(16) 0.0338(19) 0.0282(18) -0.0029(15) -0.0060(13) -0.0016(14)
C16 0.0186(15) 0.0283(17) 0.0235(16) -0.0031(14) -0.0021(13) 0.0011(13)
C21 0.0145(14) 0.0189(15) 0.0174(14) 0.0017(12) -0.0013(11) -0.0004(12)
C22 0.0213(15) 0.0207(16) 0.0185(15) 0.0010(12) 0.0011(12) 0.0011(12)
C23 0.0336(19) 0.0280(18) 0.0187(16) -0.0030(13) 0.0017(14) -0.0013(14)
C24 0.047(2) 0.035(2) 0.0174(16) 0.0010(15) 0.0090(15) -0.0021(17)
C25 0.044(2) 0.0304(19) 0.0220(17) 0.0073(15) 0.0054(15) -0.0016(16)
C26 0.0257(16) 0.0206(16) 0.0213(16) 0.0028(13) 0.0025(13) -0.0010(13)
C31 0.0158(14) 0.0218(15) 0.0177(14) -0.0009(12) 0.0000(11) 0.0020(12)
C32 0.0182(15) 0.0274(17) 0.0265(17) -0.0039(14) 0.0009(13) 0.0002(13)
C33 0.0237(17) 0.037(2) 0.0250(17) -0.0120(15) -0.0035(14) 0.0018(15)
C34 0.0320(19) 0.047(2) 0.0193(16) -0.0061(16) -0.0005(14) 0.0032(17)
C35 0.0285(18) 0.043(2) 0.0221(17) -0.0025(15) 0.0074(14) -0.0057(16)
C36 0.0250(17) 0.0286(18) 0.0246(17) -0.0015(14) 0.0047(13) -0.0043(14)
C41 0.0155(14) 0.0230(16) 0.0176(14) -0.0018(12) 0.0001(11) -0.0010(12)
C42 0.0197(16) 0.0295(18) 0.0306(18) 0.0028(15) 0.0002(14) -0.0071(14)
C43 0.0232(17) 0.044(2) 0.037(2) -0.0006(17) -0.0061(15) -0.0147(16)
C44 0.0205(17) 0.057(3) 0.040(2) 0.0092(19) -0.0107(15) -0.0064(17)
C45 0.0265(18) 0.040(2) 0.0306(19) 0.0102(16) -0.0092(15) -0.0015(16)
C46 0.0213(16) 0.0246(17) 0.0270(17) 0.0016(14) -0.0060(13) 0.0011(13)
C101 0.054(3) 0.043(3) 0.123(5) 0.003(3) 0.013(3) 0.014(2)
C102 0.108(5) 0.088(5) 0.086(5) 0.031(4) 0.029(4) 0.038(4)
C103 0.149(8) 0.101(6) 0.188(9) 0.059(6) 0.058(7) 0.028(6)

loop_
_atom_type_symbol
_atom_type_scat_dispersion_real
_atom_type_scat_dispersion_imag
_atom_type_scat_Cromer_Mann_a1
_atom_type_scat_Cromer_Mann_b1
_atom_type_scat_Cromer_Mann_a2
_atom_type_scat_Cromer_Mann_b2
_atom_type_scat_Cromer_Mann_a3
_atom_type_scat_Cromer_Mann_b3
_atom_type_scat_Cromer_Mann_a4
_atom_type_scat_Cromer_Mann_b4
_atom_type_scat_Cromer_Mann_c
_atom_type_scat_source
C 0.0181 0.0091 2.3100 20.8439 1.0200 10.2075 1.5886 0.5687 0.8650 51.6512 0.2156 'International Tables Vol C 4.2.6.8 and 6.1.1.4'
H 0.0000 0.0000 0.4930 10.5109 0.3229 26.1257 0.1402 3.1424 0.0408 57.7998 0.0030 'International Tables Vol C 4.2.6.8 and 6.1.1.4'
Br -0.6763 1.2805 17.1789 2.1723 5.2358 16.5796 5.6377 0.2609 3.9851 41.4328 2.9557 'International Tables Vol C 4.2.6.8 and 6.1.1.4'
O 0.0492 0.0322 3.0485 13.2771 2.2868 5.7011 1.5463 0.3239 0.8670 32.9089 0.2508 'International Tables Vol C 4.2.6.8 and 6.1.1.4'
P 0.2955 0.4335 6.4345 1.9067 4.1791 27.1570 1.7800 0.5260 1.4908 68.1645 1.1149 'International Tables Vol C 4.2.6.8 and 6.1.1.4'
W -5.4734 5.5774 29.0818 1.7203 15.4300 9.2259 14.4327 0.3217 5.1198 57.0560 9.8875 'International Tables Vol C 4.2.6.8 and 6.1.1.4'

loop_
_geom_angle_atom_site_label_1
_geom_angle_site_symmetry_1
_geom_angle_atom_site_label_2
_geom_angle_atom_site_label_3
_geom_angle
_geom_angle_publ_flag
W1 . P1 C4 105.88(10) yes
W1 . P1 C11 119.72(10) yes
C4 . P1 C11 104.36(14) yes
W1 . P1 C21 115.52(10) yes
C4 . P1 C21 104.09(14) yes
C11 . P1 C21 105.64(13) yes
W1 . P2 C5 108.75(10) yes
W1 . P2 C31 116.62(10) yes
C5 . P2 C31 104.88(14) yes
W1 . P2 C41 118.30(11) yes
C5 . P2 C41 100.71(14) yes
C31 . P2 C41 105.67(14) yes
P2 . W1 P1 79.41(2) yes
P2 . W1 Br1 88.642(19) yes
P1 . W1 Br1 92.315(19) yes
P2 . W1 C1 97.38(10) yes
P1 . W1 C1 92.39(10) yes
Br1 . W1 C1 172.95(10) yes
P2 . W1 C2 170.93(10) yes
P1 . W1 C2 96.52(9) yes
Br1 . W1 C2 83.39(10) yes
C1 . W1 C2 90.86(14) yes
P2 . W1 C3 92.62(10) yes
P1 . W1 C3 171.82(10) yes
Br1 . W1 C3 85.58(11) yes
C1 . W1 C3 90.47(14) yes
C2 . W1 C3 91.10(13) yes
W1 . C1 H1 178.6 no
W1 . C2 O2 178.1(3) yes
W1 . C3 O3 176.7(3) yes
P1 . C4 C5 109.8(2) yes
P1 . C4 H41 111.3 no
C5 . C4 H41 110.3 no
P1 . C4 H42 108.5 no
C5 . C4 H42 108.9 no
H41 . C4 H42 108.0 no
C4 . C5 P2 111.5(2) yes
C4 . C5 H51 109.3 no
P2 . C5 H51 108.2 no
C4 . C5 H52 108.2 no
P2 . C5 H52 109.6 no
H51 . C5 H52 110.0 no
P1 . C11 C12 111.8(2) yes
P1 . C11 C16 113.0(2) yes
C12 . C11 C16 109.0(3) yes
P1 . C11 H111 106.6 no
C12 . C11 H111 108.5 no
C16 . C11 H111 107.9 no
C11 . C12 C13 110.9(3) yes
C11 . C12 H121 110.2 no
C13 . C12 H121 110.1 no
C11 . C12 H122 107.5 no
C13 . C12 H122 110.0 no
H121 . C12 H122 107.9 no
C12 . C13 C14 110.8(3) yes
C12 . C13 H131 109.4 no
C14 . C13 H131 109.1 no
C12 . C13 H132 108.9 no
C14 . C13 H132 109.8 no
H131 . C13 H132 108.7 no
C13 . C14 C15 111.0(3) yes
C13 . C14 H141 109.4 no
C15 . C14 H141 109.2 no
C13 . C14 H142 108.7 no
C15 . C14 H142 109.5 no
H141 . C14 H142 109.1 no
C14 . C15 C16 112.6(3) yes
C14 . C15 H151 109.0 no
C16 . C15 H151 109.2 no
C14 . C15 H152 109.2 no
C16 . C15 H152 108.5 no
H151 . C15 H152 108.2 no
C11 . C16 C15 111.1(3) yes
C11 . C16 H161 109.5 no
C15 . C16 H161 109.2 no
C11 . C16 H162 108.6 no
C15 . C16 H162 108.9 no
H161 . C16 H162 109.6 no
P1 . C21 C22 110.5(2) yes
P1 . C21 C26 116.4(2) yes
C22 . C21 C26 110.8(2) yes
P1 . C21 H211 103.9 no
C22 . C21 H211 106.7 no
C26 . C21 H211 107.9 no
C21 . C22 C23 111.3(3) yes
C21 . C22 H221 108.9 no
C23 . C22 H221 108.4 no
C21 . C22 H222 110.2 no
C23 . C22 H222 109.2 no
H221 . C22 H222 108.9 no
C22 . C23 C24 110.9(3) yes
C22 . C23 H231 110.0 no
C24 . C23 H231 110.3 no
C22 . C23 H232 108.1 no
C24 . C23 H232 109.0 no
H231 . C23 H232 108.5 no
C23 . C24 C25 111.6(3) yes
C23 . C24 H241 110.1 no
C25 . C24 H241 108.6 no
C23 . C24 H242 108.6 no
C25 . C24 H242 109.0 no
H241 . C24 H242 109.0 no
C24 . C25 C26 112.1(3) yes
C24 . C25 H251 109.8 no
C26 . C25 H251 109.3 no
C24 . C25 H252 108.9 no
C26 . C25 H252 107.9 no
H251 . C25 H252 108.7 no
C25 . C26 C21 110.5(3) yes
C25 . C26 H261 109.3 no
C21 . C26 H261 109.5 no
C25 . C26 H262 109.0 no
C21 . C26 H262 110.8 no
H261 . C26 H262 107.6 no
P2 . C31 C32 114.3(2) yes
P2 . C31 C36 111.7(2) yes
C32 . C31 C36 109.9(3) yes
P2 . C31 H311 105.2 no
C32 . C31 H311 107.9 no
C36 . C31 H311 107.5 no
C31 . C32 C33 110.0(3) yes
C31 . C32 H321 109.4 no
C33 . C32 H321 109.8 no
C31 . C32 H322 109.7 no
C33 . C32 H322 108.9 no
H321 . C32 H322 109.0 no
C32 . C33 C34 112.4(3) yes
C32 . C33 H331 109.7 no
C34 . C33 H331 108.7 no
C32 . C33 H332 109.7 no
C34 . C33 H332 108.9 no
H331 . C33 H332 107.3 no
C33 . C34 C35 110.7(3) yes
C33 . C34 H341 108.3 no
C35 . C34 H341 109.4 no
C33 . C34 H342 109.5 no
C35 . C34 H342 109.9 no
H341 . C34 H342 108.9 no
C34 . C35 C36 111.3(3) yes
C34 . C35 H351 109.1 no
C36 . C35 H351 108.7 no
C34 . C35 H352 109.9 no
C36 . C35 H352 108.3 no
H351 . C35 H352 109.5 no
C31 . C36 C35 111.0(3) yes
C31 . C36 H361 109.8 no
C35 . C36 H361 110.2 no
C31 . C36 H362 108.6 no
C35 . C36 H362 108.8 no
H361 . C36 H362 108.5 no
P2 . C41 C42 114.3(2) yes
P2 . C41 C46 114.2(2) yes
C42 . C41 C46 110.4(3) yes
P2 . C41 H411 103.8 no
C42 . C41 H411 105.6 no
C46 . C41 H411 107.8 no
C41 . C42 C43 109.9(3) yes
C41 . C42 H421 109.6 no
C43 . C42 H421 109.4 no
C41 . C42 H422 109.1 no
C43 . C42 H422 108.8 no
H421 . C42 H422 110.0 no
C42 . C43 C44 111.8(3) yes
C42 . C43 H431 108.2 no
C44 . C43 H431 110.5 no
C42 . C43 H432 108.9 no
C44 . C43 H432 109.6 no
H431 . C43 H432 107.7 no
C43 . C44 C45 111.4(3) yes
C43 . C44 H441 109.6 no
C45 . C44 H441 109.3 no
C43 . C44 H442 109.2 no
C45 . C44 H442 108.7 no
H441 . C44 H442 108.7 no
C44 . C45 C46 111.9(3) yes
C44 . C45 H451 109.6 no
C46 . C45 H451 107.8 no
C44 . C45 H452 109.5 no
C46 . C45 H452 108.1 no
H451 . C45 H452 109.9 no
C41 . C46 C45 111.1(3) yes
C41 . C46 H461 110.5 no
C45 . C46 H461 109.0 no
C41 . C46 H462 109.3 no
C45 . C46 H462 108.3 no
H461 . C46 H462 108.7 no
C101 2_656 C101 C102 109.9(7) yes
C101 2_656 C101 H1011 109.8 no
C102 . C101 H1011 108.1 no
C101 2_656 C101 H1012 109.5 no
C102 . C101 H1012 110.3 no
H1011 . C101 H1012 109.3 no
C101 . C102 C103 108.9(7) yes
C101 . C102 H1021 108.6 no
C103 . C102 H1021 112.6 no
C101 . C102 H1022 109.6 no
C103 . C102 H1022 109.5 no
H1021 . C102 H1022 107.6 no
C102 . C103 H1031 109.2 no
C102 . C103 H1032 109.3 no
H1031 . C103 H1032 109.7 no
C102 . C103 H1033 108.7 no
H1031 . C103 H1033 110.0 no
H1032 . C103 H1033 109.9 no

loop_
_geom_bond_atom_site_label_1
_geom_bond_atom_site_label_2
_geom_bond_site_symmetry_2
_geom_bond_distance
_geom_bond_publ_flag
Br1 W1 . 2.6935(4) yes
O2 C2 . 1.133(4) yes
O3 C3 . 1.134(4) yes
P1 W1 . 2.5293(7) yes
P1 C4 . 1.844(3) yes
P1 C11 . 1.861(3) yes
P1 C21 . 1.854(3) yes
P2 W1 . 2.5391(8) yes
P2 C5 . 1.848(3) yes
P2 C31 . 1.855(3) yes
P2 C41 . 1.854(3) yes
W1 C1 . 1.864(4) yes
W1 C2 . 2.039(3) yes
W1 C3 . 2.040(3) yes
C1 H1 . 0.914 no
C4 C5 . 1.532(4) yes
C4 H41 . 0.966 no
C4 H42 . 0.954 no
C5 H51 . 0.949 no
C5 H52 . 0.960 no
C11 C12 . 1.535(4) yes
C11 C16 . 1.536(4) yes
C11 H111 . 0.969 no
C12 C13 . 1.535(4) yes
C12 H121 . 0.963 no
C12 H122 . 0.968 no
C13 C14 . 1.518(5) yes
C13 H131 . 0.966 no
C13 H132 . 0.960 no
C14 C15 . 1.523(5) yes
C14 H141 . 0.974 no
C14 H142 . 0.962 no
C15 C16 . 1.533(4) yes
C15 H151 . 0.973 no
C15 H152 . 0.962 no
C16 H161 . 0.972 no
C16 H162 . 0.969 no
C21 C22 . 1.533(4) yes
C21 C26 . 1.532(4) yes
C21 H211 . 0.976 no
C22 C23 . 1.526(4) yes
C22 H221 . 0.971 no
C22 H222 . 0.968 no
C23 C24 . 1.524(5) yes
C23 H231 . 0.965 no
C23 H232 . 0.972 no
C24 C25 . 1.520(5) yes
C24 H241 . 0.956 no
C24 H242 . 0.972 no
C25 C26 . 1.533(5) yes
C25 H251 . 0.958 no
C25 H252 . 0.962 no
C26 H261 . 0.975 no
C26 H262 . 0.970 no
C31 C32 . 1.538(4) yes
C31 C36 . 1.535(4) yes
C31 H311 . 0.980 no
C32 C33 . 1.530(5) yes
C32 H321 . 0.973 no
C32 H322 . 0.971 no
C33 C34 . 1.518(5) yes
C33 H331 . 0.960 no
C33 H332 . 0.961 no
C34 C35 . 1.527(5) yes
C34 H341 . 0.966 no
C34 H342 . 0.971 no
C35 C36 . 1.528(5) yes
C35 H351 . 0.966 no
C35 H352 . 0.968 no
C36 H361 . 0.959 no
C36 H362 . 0.966 no
C41 C42 . 1.536(4) yes
C41 C46 . 1.533(5) yes
C41 H411 . 0.967 no
C42 C43 . 1.530(5) yes
C42 H421 . 0.970 no
C42 H422 . 0.977 no
C43 C44 . 1.521(6) yes
C43 H431 . 0.963 no
C43 H432 . 0.965 no
C44 C45 . 1.528(5) yes
C44 H441 . 0.975 no
C44 H442 . 0.976 no
C45 C46 . 1.529(4) yes
C45 H451 . 0.959 no
C45 H452 . 0.971 no
C46 H461 . 0.971 no
C46 H462 . 0.969 no
C101 C101 2_656 1.499(13) yes
C101 C102 . 1.500(10) yes
C101 H1011 . 0.979 no
C101 H1012 . 0.977 no
C102 C103 . 1.689(15) yes
C102 H1021 . 0.944 no
C102 H1022 . 0.949 no
C103 H1031 . 0.977 no
C103 H1032 . 0.984 no
C103 H1033 . 0.978 no
